data_7242439
loop_
_publ_author_name
'Hasuo, Naohiro'
'Takahashi, Kiyonori'
'Hisaki, Ichiro'
'Kokado, Kenta'
'Nakamura, Takayoshi'

_publ_section_title
;
 Molecular motion of halogenated ethylammonium/[18]crown-6 supramolecular
 ions in nickel dithiolate magnetic crystals
;
_journal_issue 14
_journal_name_full CrystEngComm
_journal_page_first 2756
_journal_page_last 2763
_journal_paper_doi 10.1039/D1CE00253H
_journal_volume 23
_journal_year 2021
_chemical_formula_moiety 'C6 Ni S10, C2 H7 Br1 N, C12 H24 O6'
_chemical_formula_sum 'C20 H31 Br N Ni O6 S10'
_chemical_formula_weight 840.68
_space_group_crystal_system triclinic
_space_group_IT_number 2
_space_group_name_Hall '-P 1'
_space_group_name_H-M_alt 'P -1'
_atom_sites_solution_hydrogens geom
_atom_sites_solution_primary dual
_audit_creation_date 2020-11-10
_audit_creation_method
;
Olex2 1.3-ac4
(compiled 2019.10.09 svn.r3662 for Rigaku Oxford Diffraction, GUI svn.r5959)
;
_audit_update_record
;
2020-12-31 deposited with the CCDC.	2021-03-18 downloaded from the CCDC.
;
_cell_angle_alpha 65.253(3)
_cell_angle_beta 80.773(3)
_cell_angle_gamma 78.660(2)
_cell_formula_units_Z 2
_cell_length_a 11.0864(3)
_cell_length_b 12.0734(3)
_cell_length_c 13.7103(4)
_cell_measurement_reflns_used 14525
_cell_measurement_temperature 253
_cell_measurement_theta_max 31.0070
_cell_measurement_theta_min 1.9100
_cell_volume 1627.78(9)
_computing_cell_refinement 'CrysAlisPro 1.171.41.63a (Rigaku OD, 2020)'
_computing_data_collection 'CrysAlisPro 1.171.41.63a (Rigaku OD, 2020)'
_computing_data_reduction 'CrysAlisPro 1.171.41.63a (Rigaku OD, 2020)'
_computing_molecular_graphics 'Olex2 1.3-ac4 (Dolomanov et al., 2009)'
_computing_publication_material 'Olex2 1.3-ac4 (Dolomanov et al., 2009)'
_computing_structure_refinement 'ShelXL 2018/3 (Sheldrick, 2015)'
_computing_structure_solution 'ShelXT n/a (Sheldrick, 2015)'
_diffrn_ambient_temperature 253
_diffrn_detector 'Hybrid Pixel Array Detector'
_diffrn_detector_area_resol_mean 10.0000
_diffrn_detector_type HyPix
_diffrn_measured_fraction_theta_full 1.000
_diffrn_measured_fraction_theta_max 0.828
_diffrn_measurement_details
;
List of Runs (angles in degrees, time in seconds):

  # Type    Start    End  Width  t~exp~   \w     \q     \k     \f   Frames
#--------------------------------------------------------------------------
  1  \w    -60.00  19.00   0.50    1.11    --    5.18 -28.00   5.69  158
  2  \w    -64.00  18.00   0.50    1.11    --    5.18 -32.00 130.25  164
  3  \w    -69.00  19.00   0.50    1.11    --    5.18 -28.00  51.55  176
  4  \w    -67.00  18.00   0.50    1.11    --    5.18 -37.00 -60.00  170
  5  \w    -45.00  18.00   0.50    1.11    --    5.18 -19.00-120.00  126
  6  \w    -49.00  18.00   0.50    1.11    --    5.18 -37.00-180.00  134
  7  \w    -78.00 -45.00   0.50    1.11    --   -4.95 -37.00 -90.00   66
  8  \w    -33.00   1.00   0.50    1.11    --   -4.95 -37.00 -90.00   68
  9  \w    -18.00  29.00   0.50    1.11    --   -4.95 -99.00-180.00   94
 10  \w    -12.00  39.00   0.50    1.11    --    5.18 -99.00-120.00  102
 11  \w    -18.00  29.00   0.50    1.11    --   -4.95 -99.00   0.00   94
 12  \w    -18.00  27.00   0.50    1.11    --   -4.95 -99.00 120.00   90
;
_diffrn_measurement_device 'four-circle diffractometer'
_diffrn_measurement_device_type 'XtaLAB Synergy R, HyPix'
_diffrn_measurement_method '\w scans'
_diffrn_measurement_specimen_support 'Mitegen 50um'
_diffrn_orient_matrix_type 'CrysAlisPro convention (1999,Acta A55,543-557)'
_diffrn_orient_matrix_UB_11 0.0292408000
_diffrn_orient_matrix_UB_12 0.0032563000
_diffrn_orient_matrix_UB_13 0.0409154000
_diffrn_orient_matrix_UB_21 -0.0297340000
_diffrn_orient_matrix_UB_22 -0.0491044000
_diffrn_orient_matrix_UB_23 0.0393289000
_diffrn_orient_matrix_UB_31 0.0505157000
_diffrn_orient_matrix_UB_32 -0.0430365000
_diffrn_orient_matrix_UB_33 -0.0070328000
_diffrn_radiation_collimation 0.3
_diffrn_radiation_monochromator mirror
_diffrn_radiation_probe x-ray
_diffrn_radiation_type 'Mo K\a'
_diffrn_radiation_wavelength 0.71073
_diffrn_reflns_av_R_equivalents 0.0640
_diffrn_reflns_av_unetI/netI 0.0568
_diffrn_reflns_Laue_measured_fraction_full 1.000
_diffrn_reflns_Laue_measured_fraction_max 0.828
_diffrn_reflns_limit_h_max 15
_diffrn_reflns_limit_h_min -15
_diffrn_reflns_limit_k_max 16
_diffrn_reflns_limit_k_min -17
_diffrn_reflns_limit_l_max 19
_diffrn_reflns_limit_l_min -19
_diffrn_reflns_number 42066
_diffrn_reflns_point_group_measured_fraction_full 1.000
_diffrn_reflns_point_group_measured_fraction_max 0.828
_diffrn_reflns_theta_full 25.242
_diffrn_reflns_theta_max 31.080
_diffrn_reflns_theta_min 1.877
_diffrn_source 'micro-focus sealed X-ray tube'
_diffrn_source_current 24.0
_diffrn_source_power 1.2
_diffrn_source_target Mo
_diffrn_source_type 'Mova (Mo) X-ray Source'
_diffrn_source_voltage 50.0
_exptl_absorpt_coefficient_mu 2.501
_exptl_absorpt_correction_T_max 1.00000
_exptl_absorpt_correction_T_min 0.67852
_exptl_absorpt_correction_type multi-scan
_exptl_absorpt_process_details
;
CrysAlisPro 1.171.41.63a (Rigaku Oxford Diffraction, 2020)
Empirical absorption correction using spherical harmonics,
 implemented in SCALE3 ABSPACK scaling algorithm.
;
_exptl_crystal_colour black
_exptl_crystal_colour_primary black
_exptl_crystal_density_diffrn 1.715
_exptl_crystal_description block
_exptl_crystal_F_000 858
_exptl_crystal_size_max 0.4
_exptl_crystal_size_mid 0.11
_exptl_crystal_size_min 0.07
_refine_diff_density_max 0.501
_refine_diff_density_min -0.343
_refine_diff_density_rms 0.067
_refine_ls_extinction_method none
_refine_ls_goodness_of_fit_ref 1.039
_refine_ls_hydrogen_treatment constr
_refine_ls_matrix_type full
_refine_ls_number_parameters 393
_refine_ls_number_reflns 8660
_refine_ls_number_restraints 19
_refine_ls_restrained_S_all 1.039
_refine_ls_R_factor_all 0.0713
_refine_ls_R_factor_gt 0.0377
_refine_ls_shift/su_max 0.001
_refine_ls_shift/su_mean 0.000
_refine_ls_structure_factor_coef Fsqd
_refine_ls_weighting_details 'w=1/[\s^2^(Fo^2^)+(0.0404P)^2^+0.0374P] where P=(Fo^2^+2Fc^2^)/3'
_refine_ls_weighting_scheme calc
_refine_ls_wR_factor_gt 0.0875
_refine_ls_wR_factor_ref 0.0967
_reflns_Friedel_coverage 0.000
_reflns_number_gt 5823
_reflns_number_total 8660
_reflns_threshold_expression 'I > 2\s(I)'
_cod_data_source_file d1ce00253h3.cif
_cod_data_source_block 253k
_cod_depositor_comments 'Adding full bibliography for 7242434--7242480.cif.'
_cod_original_cell_volume 1627.77(9)
_cod_database_code 7242439
_shelx_shelxl_version_number 2018/3
_chemical_oxdiff_formula BrCHNONiS
_shelx_space_group_comment
;
The symmetry employed for this shelxl refinement is uniquely defined
by the following loop, which should always be used as a source of
symmetry information in preference to the above space-group names.
They are only intended as comments.
;
_reflns_odcompleteness_completeness 99.98
_reflns_odcompleteness_iscentric 1
_reflns_odcompleteness_theta 26.32
_olex2_refinement_description
;
1. Fixed Uiso
 At 1.2 times of:
  All C(H,H) groups, All N(H,H,H,H,H,H) groups
2. Uiso/Uaniso restraints and constraints
C9 \\sim C16 \\sim N1: within 2A with sigma of 0.04 and sigma for terminal
atoms of 0.08 within 2A
C2 \\sim C1 \\sim N1: within 2A with sigma of 0.04 and sigma for terminal atoms
of 0.08 within 2A
C1A \\sim N1: within 2A with sigma of 0.04 and sigma for terminal atoms of 0.08
within 2A
3. Others
 1*[Sof(Br1)]+1*[Sof(Br1B)]+1*[Sof(Br1A)]=1 with esd of 0.0001
 Sof(H1BD)=Sof(H1BE)=Sof(H1BF)=Sof(C1A)=Sof(H1AD)=Sof(H1AE)=Sof(C2A)=Sof(H2AA)=
 Sof(H2AB)=1-FVAR(1)
 Sof(H1AA)=Sof(H1AB)=Sof(H1AC)=Sof(C1)=Sof(H1A)=Sof(H1B)=Sof(C2)=Sof(H2A)=
 Sof(H2B)=FVAR(1)
4.a Secondary CH2 refined with riding coordinates:
 C10(H10A,H10B), C8(H8A,H8B), C11(H11A,H11B), C12(H12A,H12B), C9(H9A,H9B),
 C14(H14A,H14B), C3(H3A,H3B), C13(H13A,H13B), C7(H7A,H7B), C4(H4A,H4B), C6(H6A,
 H6B), C5(H5A,H5B), C1A(H1AD,H1AE), C1(H1A,H1B), C2(H2A,H2B), C2A(H2AA,H2AB)
4.b Idealised Me refined as rotating group:
 N1(H1BD,H1BE,H1BF), N1(H1AA,H1AB,H1AC)
;
_olex2_exptl_crystal_mounting_method loop
_olex2_submission_special_instructions 'No special instructions were received'
_oxdiff_exptl_absorpt_empirical_details
;
Empirical correction (ABSPACK) includes:
- Absorption correction using spherical harmonics
- Frame scaling
;
_oxdiff_exptl_absorpt_empirical_full_max 2.358
_oxdiff_exptl_absorpt_empirical_full_min 0.458

loop_
_space_group_symop_operation_xyz
'x, y, z'
'-x, -y, -z'

loop_
_atom_site_label
_atom_site_type_symbol
_atom_site_fract_x
_atom_site_fract_y
_atom_site_fract_z
_atom_site_U_iso_or_equiv
_atom_site_adp_type
_atom_site_occupancy
_atom_site_site_symmetry_order
_atom_site_calc_flag
_atom_site_refinement_flags_posn
_atom_site_refinement_flags_adp
_atom_site_refinement_flags_occupancy
_atom_site_disorder_assembly
_atom_site_disorder_group
Ni1 Ni 0.13446(2) 0.46449(2) 0.88355(2) 0.03279(9) Uani 1 1 d . . . . .
S1 S 0.10128(5) 0.33965(5) 0.81758(5) 0.03633(13) Uani 1 1 d . . . . .
S3 S 0.20835(5) 0.07220(5) 0.86726(5) 0.03809(14) Uani 1 1 d . . . . .
S9 S 0.05460(5) 0.84405(5) 0.92231(5) 0.03905(14) Uani 1 1 d . . . . .
S4 S 0.35718(5) 0.06234(5) 1.02536(5) 0.03893(14) Uani 1 1 d . . . . .
S2 S 0.26544(5) 0.32830(5) 0.98938(5) 0.04087(15) Uani 1 1 d . . . . .
S7 S 0.16120(5) 0.58136(5) 0.95872(5) 0.04134(15) Uani 1 1 d . . . . .
S6 S 0.01166(6) 0.60801(5) 0.77282(5) 0.04337(15) Uani 1 1 d . . . . .
S8 S -0.07929(6) 0.87222(5) 0.74782(6) 0.04914(17) Uani 1 1 d . . . . .
S5 S 0.36374(6) -0.16377(5) 0.98886(6) 0.05076(17) Uani 1 1 d . . . . .
S10 S -0.09313(6) 1.08521(6) 0.80803(7) 0.0576(2) Uani 1 1 d . . . . .
Br1A Br 0.07691(6) 0.14536(8) 0.53849(8) 0.0695(3) Uani 0.4719(16) 1 d . . P A 3
O5 O 0.36064(14) 0.39289(15) 0.61935(14) 0.0468(4) Uani 1 1 d . . . . .
O6 O 0.57026(15) 0.22142(15) 0.62549(14) 0.0498(4) Uani 1 1 d . . . . .
O4 O 0.25692(14) 0.53313(16) 0.42194(15) 0.0511(4) Uani 1 1 d . . . . .
O1 O 0.64456(15) 0.14103(17) 0.45835(15) 0.0530(4) Uani 1 1 d . . . . .
N1 N 0.39999(17) 0.29008(19) 0.46206(17) 0.0471(5) Uani 1 1 d . U . . .
H1BD H 0.343528 0.356880 0.439807 0.057 Uiso 0.455(8) 1 calc R U P B 2
H1BE H 0.439911 0.276910 0.405306 0.057 Uiso 0.455(8) 1 calc R U P B 2
H1BF H 0.453485 0.301333 0.497873 0.057 Uiso 0.455(8) 1 calc R U P B 2
H1AA H 0.389731 0.354036 0.399174 0.057 Uiso 0.545(8) 1 calc R U P B 1
H1AB H 0.479525 0.258276 0.465513 0.057 Uiso 0.545(8) 1 calc R U P B 1
H1AC H 0.374805 0.314950 0.515570 0.057 Uiso 0.545(8) 1 calc R U P B 1
O3 O 0.31998(16) 0.46191(18) 0.25434(16) 0.0598(5) Uani 1 1 d . . . . .
O2 O 0.54558(18) 0.3053(2) 0.26415(16) 0.0696(6) Uani 1 1 d . . . . .
C19 C 0.07024(18) 0.71601(18) 0.89119(19) 0.0336(5) Uani 1 1 d . . . . .
C15 C 0.19821(18) 0.20817(18) 0.88531(18) 0.0320(5) Uani 1 1 d . . . . .
C16 C 0.26799(18) 0.20256(18) 0.95990(18) 0.0323(5) Uani 1 1 d . . . . .
C18 C 0.00622(19) 0.72768(19) 0.81072(19) 0.0361(5) Uani 1 1 d . . . . .
C20 C -0.0423(2) 0.9414(2) 0.8251(2) 0.0413(5) Uani 1 1 d . . . . .
C17 C 0.3124(2) -0.01704(19) 0.96177(19) 0.0375(5) Uani 1 1 d . . . . .
C10 C 0.3036(2) 0.5176(2) 0.5894(2) 0.0530(7) Uani 1 1 d . . . . .
H10A H 0.364379 0.572430 0.550626 0.064 Uiso 1 1 calc R U . . .
H10B H 0.270123 0.532217 0.653517 0.064 Uiso 1 1 calc R U . . .
C8 C 0.1734(2) 0.5673(3) 0.3435(2) 0.0574(7) Uani 1 1 d . . . . .
H8A H 0.124402 0.646262 0.334901 0.069 Uiso 1 1 calc R U . . .
H8B H 0.117839 0.506446 0.365820 0.069 Uiso 1 1 calc R U . . .
C11 C 0.4498(2) 0.3607(3) 0.6940(2) 0.0513(6) Uani 1 1 d . . . . .
H11A H 0.410554 0.370800 0.758860 0.062 Uiso 1 1 calc R U . . .
H11B H 0.512761 0.414407 0.662778 0.062 Uiso 1 1 calc R U . . .
C12 C 0.5071(2) 0.2304(3) 0.7211(2) 0.0543(7) Uani 1 1 d . . . . .
H12A H 0.564540 0.205638 0.775479 0.065 Uiso 1 1 calc R U . . .
H12B H 0.443968 0.176790 0.749396 0.065 Uiso 1 1 calc R U . . .
C9 C 0.2029(2) 0.5427(3) 0.5200(2) 0.0559(7) Uani 1 1 d . . . . .
H9A H 0.145563 0.483562 0.556190 0.067 Uiso 1 1 calc R U . . .
H9B H 0.157903 0.624729 0.505221 0.067 Uiso 1 1 calc R U . . .
C14 C 0.7202(2) 0.1164(3) 0.5411(3) 0.0627(8) Uani 1 1 d . . . . .
H14A H 0.768619 0.182845 0.520323 0.075 Uiso 1 1 calc R U . . .
H14B H 0.776644 0.040609 0.552397 0.075 Uiso 1 1 calc R U . . .
C3 C 0.7125(2) 0.1715(3) 0.3556(2) 0.0592(7) Uani 1 1 d . . . . .
H3A H 0.776354 0.103345 0.356970 0.071 Uiso 1 1 calc R U . . .
H3B H 0.752052 0.243055 0.338557 0.071 Uiso 1 1 calc R U . . .
C13 C 0.6413(3) 0.1048(3) 0.6426(2) 0.0649(8) Uani 1 1 d . . . . .
H13A H 0.587550 0.043324 0.660582 0.078 Uiso 1 1 calc R U . . .
H13B H 0.692352 0.079820 0.701593 0.078 Uiso 1 1 calc R U . . .
C7 C 0.2442(2) 0.5756(3) 0.2402(2) 0.0553(7) Uani 1 1 d . . . . .
H7A H 0.187784 0.595342 0.186030 0.066 Uiso 1 1 calc R U . . .
H7B H 0.295047 0.640708 0.215353 0.066 Uiso 1 1 calc R U . . .
C4 C 0.6301(3) 0.1978(3) 0.2730(3) 0.0687(8) Uani 1 1 d . . . . .
H4A H 0.677765 0.210158 0.204345 0.082 Uiso 1 1 calc R U . . .
H4B H 0.585673 0.128755 0.292476 0.082 Uiso 1 1 calc R U . . .
C6 C 0.4025(3) 0.4703(3) 0.1617(2) 0.0767(10) Uani 1 1 d . . . . .
H6A H 0.459332 0.527245 0.149910 0.092 Uiso 1 1 calc R U . . .
H6B H 0.356314 0.501567 0.098826 0.092 Uiso 1 1 calc R U . . .
C5 C 0.4718(3) 0.3486(4) 0.1765(3) 0.0959(13) Uani 1 1 d . . . . .
H5A H 0.414749 0.291186 0.190250 0.115 Uiso 1 1 calc R U . . .
H5B H 0.524037 0.353885 0.111247 0.115 Uiso 1 1 calc R U . . .
C1A C 0.3342(11) 0.1745(12) 0.5390(9) 0.084(3) Uani 0.455(8) 1 d . U P B 2
H1AD H 0.340713 0.121621 0.500617 0.100 Uiso 0.455(8) 1 calc R U P B 2
H1AE H 0.382336 0.129181 0.600644 0.100 Uiso 0.455(8) 1 calc R U P B 2
C1 C 0.3310(11) 0.2008(10) 0.4713(12) 0.127(4) Uani 0.545(8) 1 d . U P B 1
H1A H 0.375246 0.161559 0.424465 0.152 Uiso 0.545(8) 1 calc R U P B 1
H1B H 0.336176 0.138968 0.544461 0.152 Uiso 0.545(8) 1 calc R U P B 1
Br1B Br 0.10523(9) 0.22782(12) 0.47429(11) 0.0617(5) Uani 0.3133(15) 1 d . . P B 2
Br1 Br 0.1207(2) 0.2053(2) 0.5686(2) 0.0957(11) Uani 0.2149(16) 1 d . . P B 1
C2 C 0.2149(7) 0.2223(8) 0.4527(8) 0.136(5) Uani 0.545(8) 1 d . U P B 1
H2A H 0.199589 0.165480 0.424338 0.163 Uiso 0.545(8) 1 calc R U P B 1
H2B H 0.196177 0.305431 0.399069 0.163 Uiso 0.545(8) 1 calc R U P B 1
C2A C 0.2168(8) 0.1893(8) 0.5771(8) 0.078(3) Uani 0.455(8) 1 d . . P B 2
H2AA H 0.203809 0.254717 0.602798 0.093 Uiso 0.455(8) 1 calc R U P B 2
H2AB H 0.199872 0.114014 0.638147 0.093 Uiso 0.455(8) 1 calc R U P B 2

loop_
_atom_site_aniso_label
_atom_site_aniso_U_11
_atom_site_aniso_U_22
_atom_site_aniso_U_33
_atom_site_aniso_U_23
_atom_site_aniso_U_13
_atom_site_aniso_U_12
Ni1 0.03543(15) 0.02258(14) 0.03794(18) -0.01067(12) -0.00909(12) 0.00269(11)
S1 0.0391(3) 0.0268(3) 0.0412(3) -0.0112(2) -0.0139(2) 0.0023(2)
S3 0.0434(3) 0.0269(3) 0.0462(4) -0.0160(3) -0.0109(3) -0.0012(2)
S9 0.0433(3) 0.0259(3) 0.0475(4) -0.0152(3) -0.0075(3) 0.0004(2)
S4 0.0446(3) 0.0269(3) 0.0437(3) -0.0145(2) -0.0155(3) 0.0087(2)
S2 0.0489(3) 0.0287(3) 0.0484(4) -0.0190(3) -0.0215(3) 0.0090(2)
S7 0.0498(3) 0.0265(3) 0.0485(4) -0.0152(3) -0.0218(3) 0.0072(2)
S6 0.0506(3) 0.0304(3) 0.0513(4) -0.0181(3) -0.0228(3) 0.0079(2)
S8 0.0530(3) 0.0314(3) 0.0600(4) -0.0166(3) -0.0257(3) 0.0135(3)
S5 0.0648(4) 0.0266(3) 0.0607(4) -0.0199(3) -0.0165(3) 0.0083(3)
S10 0.0586(4) 0.0291(3) 0.0812(5) -0.0228(3) -0.0149(4) 0.0114(3)
Br1A 0.0466(4) 0.0543(5) 0.0979(7) -0.0246(5) 0.0045(4) -0.0078(3)
O5 0.0463(9) 0.0497(10) 0.0471(11) -0.0240(9) -0.0036(8) -0.0029(8)
O6 0.0516(9) 0.0468(10) 0.0411(10) -0.0107(8) -0.0105(8) 0.0045(8)
O4 0.0420(9) 0.0572(11) 0.0504(11) -0.0219(9) -0.0078(8) 0.0046(8)
O1 0.0463(9) 0.0563(11) 0.0516(12) -0.0185(9) -0.0091(8) 0.0000(8)
N1 0.0417(11) 0.0509(12) 0.0518(14) -0.0259(11) -0.0145(9) 0.0071(9)
O3 0.0533(10) 0.0673(12) 0.0518(12) -0.0223(10) -0.0181(9) 0.0137(9)
O2 0.0703(12) 0.0883(15) 0.0507(12) -0.0386(12) -0.0187(10) 0.0232(11)
C19 0.0348(11) 0.0235(10) 0.0414(13) -0.0132(10) -0.0037(9) -0.0007(8)
C15 0.0338(10) 0.0225(10) 0.0375(13) -0.0115(9) -0.0012(9) -0.0021(8)
C16 0.0322(10) 0.0243(10) 0.0390(13) -0.0132(9) -0.0062(9) 0.0027(8)
C18 0.0353(11) 0.0242(10) 0.0439(14) -0.0109(10) -0.0082(10) 0.0044(8)
C20 0.0361(11) 0.0319(12) 0.0510(15) -0.0155(11) -0.0031(10) 0.0030(9)
C17 0.0405(11) 0.0282(11) 0.0403(14) -0.0127(10) -0.0026(10) -0.0003(9)
C10 0.0595(15) 0.0493(15) 0.0526(17) -0.0267(14) 0.0070(13) -0.0082(12)
C8 0.0412(13) 0.0484(15) 0.071(2) -0.0145(14) -0.0186(13) 0.0092(11)
C11 0.0534(14) 0.0662(18) 0.0395(15) -0.0247(14) -0.0015(12) -0.0141(13)
C12 0.0587(15) 0.0610(17) 0.0382(15) -0.0118(13) -0.0099(12) -0.0112(13)
C9 0.0457(14) 0.0517(16) 0.0655(19) -0.0265(15) 0.0033(13) 0.0040(12)
C14 0.0536(15) 0.0590(18) 0.073(2) -0.0274(16) -0.0274(15) 0.0179(13)
C3 0.0506(15) 0.0564(17) 0.0630(19) -0.0254(15) 0.0012(14) 0.0080(13)
C13 0.0783(19) 0.0490(16) 0.0539(19) -0.0094(14) -0.0284(15) 0.0132(14)
C7 0.0500(14) 0.0537(16) 0.0563(18) -0.0140(14) -0.0247(13) 0.0038(12)
C4 0.0705(18) 0.076(2) 0.060(2) -0.0370(17) -0.0007(15) 0.0068(16)
C6 0.078(2) 0.100(3) 0.0455(19) -0.0290(18) -0.0277(16) 0.0191(18)
C5 0.095(2) 0.133(3) 0.069(2) -0.063(3) -0.036(2) 0.036(2)
C1A 0.098(7) 0.106(8) 0.066(6) -0.039(6) 0.002(6) -0.056(6)
C1 0.126(8) 0.110(7) 0.122(9) 0.008(7) -0.031(8) -0.077(6)
Br1B 0.0445(6) 0.0698(9) 0.0705(9) -0.0258(7) -0.0187(5) -0.0015(5)
Br1 0.0669(14) 0.0992(16) 0.102(2) -0.0350(13) 0.0184(12) -0.0018(11)
C2 0.091(6) 0.116(6) 0.140(9) 0.048(6) -0.058(5) -0.069(5)
C2A 0.071(6) 0.091(6) 0.098(7) -0.065(6) -0.014(5) -0.005(4)

loop_
_atom_type_symbol
_atom_type_description
_atom_type_scat_dispersion_real
_atom_type_scat_dispersion_imag
_atom_type_scat_source
C C 0.0033 0.0016 'International Tables Vol C Tables 4.2.6.8 and 6.1.1.4'
H H 0.0000 0.0000 'International Tables Vol C Tables 4.2.6.8 and 6.1.1.4'
Br Br -0.2901 2.4595 'International Tables Vol C Tables 4.2.6.8 and 6.1.1.4'
N N 0.0061 0.0033 'International Tables Vol C Tables 4.2.6.8 and 6.1.1.4'
Ni Ni 0.3393 1.1124 'International Tables Vol C Tables 4.2.6.8 and 6.1.1.4'
O O 0.0106 0.0060 'International Tables Vol C Tables 4.2.6.8 and 6.1.1.4'
S S 0.1246 0.1234 'International Tables Vol C Tables 4.2.6.8 and 6.1.1.4'

loop_
_geom_angle_atom_site_label_1
_geom_angle_atom_site_label_2
_geom_angle_atom_site_label_3
_geom_angle
_geom_angle_site_symmetry_1
_geom_angle_site_symmetry_3
_geom_angle_publ_flag
S1 Ni1 S6 88.42(2) . . ?
S2 Ni1 S1 93.30(2) . . ?
S2 Ni1 S6 176.57(3) . . ?
S7 Ni1 S1 176.27(3) . . ?
S7 Ni1 S2 85.43(2) . . ?
S7 Ni1 S6 93.03(2) . . ?
C15 S1 Ni1 101.76(8) . . ?
C17 S3 C15 97.25(11) . . ?
C20 S9 C19 97.29(11) . . ?
C17 S4 C16 97.26(10) . . ?
C16 S2 Ni1 102.07(8) . . ?
C19 S7 Ni1 102.59(8) . . ?
C18 S6 Ni1 101.63(8) . . ?
C20 S8 C18 97.51(11) . . ?
C11 O5 C10 111.65(19) . . ?
C13 O6 C12 113.8(2) . . ?
C8 O4 C9 114.45(19) . . ?
C14 O1 C3 112.3(2) . . ?
H1BD N1 H1BE 109.5 . . ?
H1BD N1 H1BF 109.5 . . ?
H1BE N1 H1BF 109.5 . . ?
H1AA N1 H1AB 109.5 . . ?
H1AA N1 H1AC 109.5 . . ?
H1AB N1 H1AC 109.5 . . ?
C1A N1 H1BD 109.5 . . ?
C1A N1 H1BE 109.5 . . ?
C1A N1 H1BF 109.5 . . ?
C1 N1 H1AA 109.5 . . ?
C1 N1 H1AB 109.5 . . ?
C1 N1 H1AC 109.5 . . ?
C7 O3 C6 111.8(2) . . ?
C4 O2 C5 113.6(2) . . ?
S7 C19 S9 122.14(14) . . ?
C18 C19 S9 116.76(16) . . ?
C18 C19 S7 121.10(16) . . ?
S1 C15 S3 122.71(13) . . ?
C16 C15 S1 121.67(16) . . ?
C16 C15 S3 115.57(16) . . ?
S2 C16 S4 122.14(13) . . ?
C15 C16 S4 116.66(16) . . ?
C15 C16 S2 121.20(16) . . ?
S6 C18 S8 122.96(14) . . ?
C19 C18 S6 121.64(16) . . ?
C19 C18 S8 115.40(16) . . ?
S9 C20 S8 113.03(12) . . ?
S10 C20 S9 122.95(15) . . ?
S10 C20 S8 124.02(15) . . ?
S4 C17 S3 113.26(12) . . ?
S5 C17 S3 123.69(14) . . ?
S5 C17 S4 123.05(14) . . ?
O5 C10 H10A 109.8 . . ?
O5 C10 H10B 109.8 . . ?
O5 C10 C9 109.4(2) . . ?
H10A C10 H10B 108.2 . . ?
C9 C10 H10A 109.8 . . ?
C9 C10 H10B 109.8 . . ?
O4 C8 H8A 109.9 . . ?
O4 C8 H8B 109.9 . . ?
O4 C8 C7 108.7(2) . . ?
H8A C8 H8B 108.3 . . ?
C7 C8 H8A 109.9 . . ?
C7 C8 H8B 109.9 . . ?
O5 C11 H11A 109.8 . . ?
O5 C11 H11B 109.8 . . ?
O5 C11 C12 109.2(2) . . ?
H11A C11 H11B 108.3 . . ?
C12 C11 H11A 109.8 . . ?
C12 C11 H11B 109.8 . . ?
O6 C12 C11 108.0(2) . . ?
O6 C12 H12A 110.1 . . ?
O6 C12 H12B 110.1 . . ?
C11 C12 H12A 110.1 . . ?
C11 C12 H12B 110.1 . . ?
H12A C12 H12B 108.4 . . ?
O4 C9 C10 108.23(19) . . ?
O4 C9 H9A 110.1 . . ?
O4 C9 H9B 110.1 . . ?
C10 C9 H9A 110.1 . . ?
C10 C9 H9B 110.1 . . ?
H9A C9 H9B 108.4 . . ?
O1 C14 H14A 109.8 . . ?
O1 C14 H14B 109.8 . . ?
O1 C14 C13 109.5(2) . . ?
H14A C14 H14B 108.2 . . ?
C13 C14 H14A 109.8 . . ?
C13 C14 H14B 109.8 . . ?
O1 C3 H3A 109.6 . . ?
O1 C3 H3B 109.6 . . ?
O1 C3 C4 110.1(2) . . ?
H3A C3 H3B 108.2 . . ?
C4 C3 H3A 109.6 . . ?
C4 C3 H3B 109.6 . . ?
O6 C13 C14 107.6(2) . . ?
O6 C13 H13A 110.2 . . ?
O6 C13 H13B 110.2 . . ?
C14 C13 H13A 110.2 . . ?
C14 C13 H13B 110.2 . . ?
H13A C13 H13B 108.5 . . ?
O3 C7 C8 109.7(2) . . ?
O3 C7 H7A 109.7 . . ?
O3 C7 H7B 109.7 . . ?
C8 C7 H7A 109.7 . . ?
C8 C7 H7B 109.7 . . ?
H7A C7 H7B 108.2 . . ?
O2 C4 C3 108.9(2) . . ?
O2 C4 H4A 109.9 . . ?
O2 C4 H4B 109.9 . . ?
C3 C4 H4A 109.9 . . ?
C3 C4 H4B 109.9 . . ?
H4A C4 H4B 108.3 . . ?
O3 C6 H6A 109.7 . . ?
O3 C6 H6B 109.7 . . ?
O3 C6 C5 110.0(3) . . ?
H6A C6 H6B 108.2 . . ?
C5 C6 H6A 109.7 . . ?
C5 C6 H6B 109.7 . . ?
O2 C5 C6 110.2(3) . . ?
O2 C5 H5A 109.6 . . ?
O2 C5 H5B 109.6 . . ?
C6 C5 H5A 109.6 . . ?
C6 C5 H5B 109.6 . . ?
H5A C5 H5B 108.1 . . ?
N1 C1A H1AD 107.2 . . ?
N1 C1A H1AE 107.2 . . ?
H1AD C1A H1AE 106.8 . . ?
C2A C1A N1 120.7(10) . . ?
C2A C1A H1AD 107.2 . . ?
C2A C1A H1AE 107.2 . . ?
N1 C1 H1A 106.1 . . ?
N1 C1 H1B 106.1 . . ?
H1A C1 H1B 106.3 . . ?
C2 C1 N1 124.9(10) . . ?
C2 C1 H1A 106.1 . . ?
C2 C1 H1B 106.1 . . ?
C1 C2 Br1 110.7(9) . . ?
C1 C2 H2A 109.5 . . ?
C1 C2 H2B 109.5 . . ?
Br1 C2 H2A 109.5 . . ?
Br1 C2 H2B 109.5 . . ?
H2A C2 H2B 108.1 . . ?
C1A C2A Br1B 113.2(7) . . ?
C1A C2A H2AA 108.9 . . ?
C1A C2A H2AB 108.9 . . ?
Br1B C2A H2AA 108.9 . . ?
Br1B C2A H2AB 108.9 . . ?
H2AA C2A H2AB 107.8 . . ?

loop_
_geom_bond_atom_site_label_1
_geom_bond_atom_site_label_2
_geom_bond_distance
_geom_bond_site_symmetry_2
_geom_bond_publ_flag
Ni1 S1 2.1658(6) . ?
Ni1 S2 2.1580(6) . ?
Ni1 S7 2.1497(6) . ?
Ni1 S6 2.1664(6) . ?
S1 C15 1.718(2) . ?
S3 C15 1.740(2) . ?
S3 C17 1.730(2) . ?
S9 C19 1.739(2) . ?
S9 C20 1.721(2) . ?
S4 C16 1.733(2) . ?
S4 C17 1.718(2) . ?
S2 C16 1.721(2) . ?
S7 C19 1.706(2) . ?
S6 C18 1.716(2) . ?
S8 C18 1.743(2) . ?
S8 C20 1.734(3) . ?
S5 C17 1.649(2) . ?
S10 C20 1.644(2) . ?
O5 C10 1.423(3) . ?
O5 C11 1.419(3) . ?
O6 C12 1.420(3) . ?
O6 C13 1.416(3) . ?
O4 C8 1.408(3) . ?
O4 C9 1.422(3) . ?
O1 C14 1.416(3) . ?
O1 C3 1.422(3) . ?
N1 H1BD 0.8900 . ?
N1 H1BE 0.8900 . ?
N1 H1BF 0.8900 . ?
N1 H1AA 0.8900 . ?
N1 H1AB 0.8900 . ?
N1 H1AC 0.8900 . ?
N1 C1A 1.586(11) . ?
N1 C1 1.393(10) . ?
O3 C7 1.415(3) . ?
O3 C6 1.420(3) . ?
O2 C4 1.415(3) . ?
O2 C5 1.417(4) . ?
C19 C18 1.350(3) . ?
C15 C16 1.350(3) . ?
C10 H10A 0.9700 . ?
C10 H10B 0.9700 . ?
C10 C9 1.488(4) . ?
C8 H8A 0.9700 . ?
C8 H8B 0.9700 . ?
C8 C7 1.480(4) . ?
C11 H11A 0.9700 . ?
C11 H11B 0.9700 . ?
C11 C12 1.486(4) . ?
C12 H12A 0.9700 . ?
C12 H12B 0.9700 . ?
C9 H9A 0.9700 . ?
C9 H9B 0.9700 . ?
C14 H14A 0.9700 . ?
C14 H14B 0.9700 . ?
C14 C13 1.488(4) . ?
C3 H3A 0.9700 . ?
C3 H3B 0.9700 . ?
C3 C4 1.461(4) . ?
C13 H13A 0.9700 . ?
C13 H13B 0.9700 . ?
C7 H7A 0.9700 . ?
C7 H7B 0.9700 . ?
C4 H4A 0.9700 . ?
C4 H4B 0.9700 . ?
C6 H6A 0.9700 . ?
C6 H6B 0.9700 . ?
C6 C5 1.465(5) . ?
C5 H5A 0.9700 . ?
C5 H5B 0.9700 . ?
C1A H1AD 0.9700 . ?
C1A H1AE 0.9700 . ?
C1A C2A 1.329(13) . ?
C1 H1A 0.9700 . ?
C1 H1B 0.9700 . ?
C1 C2 1.307(12) . ?
Br1B C2A 1.876(9) . ?
Br1 C2 1.714(10) . ?
C2 H2A 0.9700 . ?
C2 H2B 0.9700 . ?
C2A H2AA 0.9700 . ?
C2A H2AB 0.9700 . ?

loop_
_geom_torsion_atom_site_label_1
_geom_torsion_atom_site_label_2
_geom_torsion_atom_site_label_3
_geom_torsion_atom_site_label_4
_geom_torsion
_geom_torsion_site_symmetry_1
_geom_torsion_site_symmetry_2
_geom_torsion_site_symmetry_3
_geom_torsion_site_symmetry_4
_geom_torsion_publ_flag
Ni1 S1 C15 S3 178.37(11) . . . . ?
Ni1 S1 C15 C16 1.25(19) . . . . ?
Ni1 S2 C16 S4 -178.43(11) . . . . ?
Ni1 S2 C16 C15 0.4(2) . . . . ?
Ni1 S7 C19 S9 178.58(11) . . . . ?
Ni1 S7 C19 C18 -1.1(2) . . . . ?
Ni1 S6 C18 S8 179.36(12) . . . . ?
Ni1 S6 C18 C19 0.3(2) . . . . ?
S1 C15 C16 S4 177.70(11) . . . . ?
S1 C15 C16 S2 -1.2(3) . . . . ?
S3 C15 C16 S4 0.4(2) . . . . ?
S3 C15 C16 S2 -178.49(11) . . . . ?
S9 C19 C18 S6 -179.17(12) . . . . ?
S9 C19 C18 S8 1.7(2) . . . . ?
S7 C19 C18 S6 0.6(3) . . . . ?
S7 C19 C18 S8 -178.52(12) . . . . ?
O5 C10 C9 O4 -65.6(3) . . . . ?
O5 C11 C12 O6 63.3(3) . . . . ?
O4 C8 C7 O3 56.8(3) . . . . ?
O1 C14 C13 O6 -65.6(3) . . . . ?
O1 C3 C4 O2 65.4(3) . . . . ?
N1 C1A C2A Br1B 75.9(9) . . . . ?
N1 C1 C2 Br1 -91.4(13) . . . . ?
O3 C6 C5 O2 -62.9(4) . . . . ?
C19 S9 C20 S8 0.89(15) . . . . ?
C19 S9 C20 S10 -178.84(15) . . . . ?
C15 S3 C17 S4 -0.61(14) . . . . ?
C15 S3 C17 S5 179.27(15) . . . . ?
C16 S4 C17 S3 0.78(14) . . . . ?
C16 S4 C17 S5 -179.11(15) . . . . ?
C18 S8 C20 S9 -0.15(15) . . . . ?
C18 S8 C20 S10 179.57(16) . . . . ?
C20 S9 C19 S7 178.65(14) . . . . ?
C20 S9 C19 C18 -1.6(2) . . . . ?
C20 S8 C18 S6 179.98(15) . . . . ?
C20 S8 C18 C19 -1.0(2) . . . . ?
C17 S3 C15 S1 -177.14(14) . . . . ?
C17 S3 C15 C16 0.14(19) . . . . ?
C17 S4 C16 S2 178.15(14) . . . . ?
C17 S4 C16 C15 -0.72(19) . . . . ?
C10 O5 C11 C12 -179.3(2) . . . . ?
C8 O4 C9 C10 -173.7(2) . . . . ?
C11 O5 C10 C9 -174.5(2) . . . . ?
C12 O6 C13 C14 -169.2(2) . . . . ?
C9 O4 C8 C7 169.5(2) . . . . ?
C14 O1 C3 C4 -179.2(2) . . . . ?
C3 O1 C14 C13 171.1(2) . . . . ?
C13 O6 C12 C11 173.0(2) . . . . ?
C7 O3 C6 C5 -175.4(3) . . . . ?
C4 O2 C5 C6 -170.4(3) . . . . ?
C6 O3 C7 C8 -171.7(2) . . . . ?
C5 O2 C4 C3 172.1(3) . . . . ?
